data_7016433
loop_
_publ_author_name
'Lhoste, J\'er\^ome'
'P\'erez-Campos, Ana'
'Henry, Natacha'
'Loiseau, Thierry'
'Rabu, Pierre'
'Abraham, Francis'

_publ_section_title
;
 Chain-like and dinuclear coordination polymers in lanthanide (Nd, Eu)
 oxochloride complexes with 2,2':6',2''-terpyridine: synthesis, XRD
 structure and magnetic properties.
;
_journal_issue 36
_journal_name_full 'Dalton transactions (Cambridge, England : 2003)'
_journal_page_first 9136
_journal_page_last 9144
_journal_paper_doi 10.1039/c1dt10485c
_journal_volume 40
_journal_year 2011
_chemical_formula_moiety '(Eu 3+). (C15 N3 H11). 3(Cl 1-). 1(H2 O)'
_chemical_formula_sum 'C15 H13 Cl3 Eu N3 O'
_chemical_formula_weight 509.60
_chemical_name_systematic
;
?
;
_space_group_IT_number 2
_symmetry_space_group_name_Hall '-P 1'
_symmetry_space_group_name_H-M 'P -1'
_atom_sites_solution_hydrogens geom
_atom_sites_solution_primary direct
_atom_sites_solution_secondary difmap
_audit_creation_method SHELXL-97
_cell_angle_alpha 94.7180(10)
_cell_angle_beta 109.8960(10)
_cell_angle_gamma 112.4750(10)
_cell_formula_units_Z 2
_cell_length_a 9.7389(3)
_cell_length_b 9.9001(3)
_cell_length_c 10.1406(3)
_cell_measurement_reflns_used 9938
_cell_measurement_temperature 293(2)
_cell_measurement_theta_max 29.53
_cell_measurement_theta_min 2.20
_cell_volume 823.77(4)
_computing_cell_refinement 'Bruker SMART/SAINT'
_computing_data_collection 'Bruker SMART'
_computing_data_reduction 'Bruker SMART/SAINT'
_computing_structure_refinement 'SHELXL-97 (Sheldrick, 2008)'
_computing_structure_solution 'SHELXS-97 (Sheldrick, 2008)'
_diffrn_ambient_temperature 293(2)
_diffrn_measured_fraction_theta_full 0.997
_diffrn_measured_fraction_theta_max 0.997
_diffrn_measurement_device_type 'CCD area detector'
_diffrn_radiation_monochromator graphite
_diffrn_radiation_source 'fine-focus sealed tube'
_diffrn_radiation_type MoK\a
_diffrn_radiation_wavelength 0.71073
_diffrn_reflns_av_R_equivalents 0.0395
_diffrn_reflns_av_sigmaI/netI 0.0252
_diffrn_reflns_limit_h_max 13
_diffrn_reflns_limit_h_min -13
_diffrn_reflns_limit_k_max 13
_diffrn_reflns_limit_k_min -13
_diffrn_reflns_limit_l_max 14
_diffrn_reflns_limit_l_min -14
_diffrn_reflns_number 27911
_diffrn_reflns_theta_full 29.57
_diffrn_reflns_theta_max 29.57
_diffrn_reflns_theta_min 2.20
_exptl_absorpt_coefficient_mu 4.299
_exptl_absorpt_correction_T_max 0.2053
_exptl_absorpt_correction_T_min 0.0833
_exptl_absorpt_correction_type empirical
_exptl_absorpt_process_details 'empirical (SADABS)'
_exptl_crystal_colour pink
_exptl_crystal_density_diffrn 2.055
_exptl_crystal_density_method 'not measured'
_exptl_crystal_description block
_exptl_crystal_F_000 492.0
_exptl_crystal_size_max 0.43
_exptl_crystal_size_mid 0.20
_exptl_crystal_size_min 0.16
_refine_diff_density_max 0.516
_refine_diff_density_min -0.644
_refine_diff_density_rms 0.158
_refine_ls_extinction_method none
_refine_ls_goodness_of_fit_ref 1.220
_refine_ls_hydrogen_treatment mixed
_refine_ls_matrix_type full
_refine_ls_number_parameters 216
_refine_ls_number_reflns 4621
_refine_ls_number_restraints 0
_refine_ls_restrained_S_all 1.220
_refine_ls_R_factor_all 0.0206
_refine_ls_R_factor_gt 0.0182
_refine_ls_shift/su_max 0.001
_refine_ls_shift/su_mean 0.000
_refine_ls_structure_factor_coef Fsqd
_refine_ls_weighting_details 'calc w=1/[\s^2^(Fo^2^)+(0.0330P)^2^+0.0000P] where P=(Fo^2^+2Fc^2^)/3'
_refine_ls_weighting_scheme calc
_refine_ls_wR_factor_gt 0.0498
_refine_ls_wR_factor_ref 0.0618
_reflns_number_gt 4340
_reflns_number_total 4621
_reflns_threshold_expression >2sigma(I)
_cod_data_source_file c1dt10485c.txt
_cod_data_source_block euterpy
_cod_database_code 7016433

loop_
_symmetry_equiv_pos_as_xyz
'x, y, z'
'-x, -y, -z'

loop_
_atom_site_label
_atom_site_type_symbol
_atom_site_fract_x
_atom_site_fract_y
_atom_site_fract_z
_atom_site_U_iso_or_equiv
_atom_site_adp_type
_atom_site_occupancy
_atom_site_symmetry_multiplicity
_atom_site_calc_flag
_atom_site_refinement_flags
Eu1 Eu 0.031956(13) 0.723776(12) 0.122553(11) 0.01913(5) Uani 1 1 d .
Cl1 Cl 0.08695(8) 0.99337(7) 0.27532(7) 0.03029(14) Uani 1 1 d .
Cl2 Cl -0.00533(10) 0.43244(8) 0.13853(7) 0.03565(16) Uani 1 1 d .
Cl3 Cl -0.25050(9) 0.71204(9) -0.05797(8) 0.03919(17) Uani 1 1 d .
N1 N 0.3304(3) 0.7990(3) 0.1846(2) 0.0291(5) Uani 1 1 d .
N2 N 0.2038(3) 0.7487(2) 0.3843(2) 0.0226(4) Uani 1 1 d .
N3 N -0.1246(3) 0.6424(2) 0.2826(2) 0.0267(4) Uani 1 1 d .
C1 C 0.3918(4) 0.8238(4) 0.0838(3) 0.0376(7) Uani 1 1 d .
H1 H 0.3202 0.8045 -0.0115 0.045 Uiso 1 1 calc R
C12 C -0.1188(4) 0.6599(4) 0.5212(3) 0.0350(6) Uani 1 1 d .
H12 H -0.0581 0.6871 0.6206 0.042 Uiso 1 1 calc R
C11 C -0.0417(3) 0.6723(3) 0.4267(3) 0.0265(5) Uani 1 1 d .
C5 C 0.4361(3) 0.8255(3) 0.3218(3) 0.0247(5) Uani 1 1 d .
C10 C 0.1359(3) 0.7185(3) 0.4802(3) 0.0252(5) Uani 1 1 d .
C6 C 0.3655(3) 0.7914(3) 0.4304(3) 0.0248(5) Uani 1 1 d .
C9 C 0.2249(4) 0.7239(3) 0.6230(3) 0.0326(6) Uani 1 1 d .
H9 H 0.1746 0.6998 0.6866 0.039 Uiso 1 1 calc R
C7 C 0.4615(4) 0.8011(3) 0.5720(3) 0.0319(6) Uani 1 1 d .
H7 H 0.5724 0.8309 0.6014 0.038 Uiso 1 1 calc R
C15 C -0.2868(3) 0.5881(3) 0.2322(3) 0.0335(6) Uani 1 1 d .
H15 H -0.3458 0.5632 0.1327 0.040 Uiso 1 1 calc R
C8 C 0.3890(4) 0.7656(3) 0.6676(3) 0.0346(6) Uani 1 1 d .
H8 H 0.4506 0.7697 0.7621 0.042 Uiso 1 1 calc R
C14 C -0.3711(4) 0.5672(3) 0.3211(4) 0.0381(7) Uani 1 1 d .
H14 H -0.4839 0.5266 0.2818 0.046 Uiso 1 1 calc R
C2 C 0.5548(4) 0.8762(4) 0.1135(4) 0.0401(7) Uani 1 1 d .
H2 H 0.5916 0.8913 0.0400 0.048 Uiso 1 1 calc R
C13 C -0.2845(4) 0.6077(4) 0.4680(4) 0.0405(7) Uani 1 1 d .
H13 H -0.3369 0.5999 0.5304 0.049 Uiso 1 1 calc R
C3 C 0.6617(4) 0.9057(4) 0.2538(4) 0.0381(7) Uani 1 1 d .
H3 H 0.7723 0.9410 0.2770 0.046 Uiso 1 1 calc R
O1 O 0.1190(3) 0.9151(3) -0.0118(2) 0.0318(4) Uani 1 1 d .
C4 C 0.6027(3) 0.8823(3) 0.3594(3) 0.0320(6) Uani 1 1 d .
H4 H 0.6736 0.9042 0.4554 0.038 Uiso 1 1 calc R
H1W H 0.042(6) 0.897(5) -0.107(5) 0.073(14) Uiso 1 1 d .
H2W H 0.157(4) 0.995(4) 0.031(4) 0.030(9) Uiso 1 1 d .

loop_
_atom_site_aniso_label
_atom_site_aniso_U_11
_atom_site_aniso_U_22
_atom_site_aniso_U_33
_atom_site_aniso_U_23
_atom_site_aniso_U_13
_atom_site_aniso_U_12
Eu1 0.01887(7) 0.02205(7) 0.01614(7) 0.00534(5) 0.00667(5) 0.00884(5)
Cl1 0.0326(3) 0.0278(3) 0.0258(3) 0.0037(2) 0.0063(3) 0.0139(3)
Cl2 0.0605(5) 0.0282(3) 0.0247(3) 0.0100(3) 0.0226(3) 0.0204(3)
Cl3 0.0252(3) 0.0460(4) 0.0359(4) 0.0095(3) 0.0036(3) 0.0131(3)
N1 0.0253(11) 0.0378(12) 0.0266(11) 0.0105(10) 0.0118(9) 0.0146(10)
N2 0.0236(10) 0.0219(9) 0.0217(10) 0.0045(8) 0.0084(8) 0.0101(8)
N3 0.0272(11) 0.0273(11) 0.0265(11) 0.0074(9) 0.0131(9) 0.0105(9)
C1 0.0330(15) 0.0554(19) 0.0306(15) 0.0135(13) 0.0168(12) 0.0214(14)
C12 0.0421(16) 0.0394(15) 0.0304(15) 0.0107(12) 0.0211(13) 0.0185(13)
C11 0.0299(13) 0.0258(12) 0.0254(13) 0.0076(10) 0.0134(10) 0.0116(10)
C5 0.0233(12) 0.0239(11) 0.0286(13) 0.0072(10) 0.0099(10) 0.0122(10)
C10 0.0306(13) 0.0239(11) 0.0211(12) 0.0067(9) 0.0107(10) 0.0115(10)
C6 0.0249(12) 0.0223(11) 0.0246(12) 0.0050(9) 0.0069(10) 0.0107(10)
C9 0.0386(15) 0.0372(15) 0.0213(13) 0.0098(11) 0.0109(11) 0.0163(12)
C7 0.0285(13) 0.0335(14) 0.0277(14) 0.0066(11) 0.0042(11) 0.0141(11)
C15 0.0278(13) 0.0327(14) 0.0353(15) 0.0065(12) 0.0113(12) 0.0101(11)
C8 0.0397(16) 0.0363(15) 0.0213(13) 0.0084(11) 0.0050(11) 0.0163(13)
C14 0.0302(14) 0.0341(15) 0.0531(19) 0.0137(14) 0.0213(14) 0.0125(12)
C2 0.0395(16) 0.0509(18) 0.0459(18) 0.0191(15) 0.0286(15) 0.0243(15)
C13 0.0421(17) 0.0424(17) 0.0508(19) 0.0163(14) 0.0331(15) 0.0185(14)
C3 0.0264(14) 0.0404(16) 0.0531(19) 0.0143(14) 0.0190(13) 0.0171(12)
O1 0.0337(11) 0.0325(11) 0.0317(11) 0.0124(9) 0.0127(9) 0.0165(9)
C4 0.0228(12) 0.0340(14) 0.0366(15) 0.0088(12) 0.0094(11) 0.0121(11)

loop_
_atom_type_symbol
_atom_type_description
_atom_type_scat_dispersion_real
_atom_type_scat_dispersion_imag
_atom_type_scat_source
C C 0.0033 0.0016 'International Tables Vol C Tables 4.2.6.8 and 6.1.1.4'
H H 0.0000 0.0000 'International Tables Vol C Tables 4.2.6.8 and 6.1.1.4'
N N 0.0061 0.0033 'International Tables Vol C Tables 4.2.6.8 and 6.1.1.4'
O O 0.0106 0.0060 'International Tables Vol C Tables 4.2.6.8 and 6.1.1.4'
Cl Cl 0.1484 0.1585 'International Tables Vol C Tables 4.2.6.8 and 6.1.1.4'
Eu Eu -0.1578 3.6682 'International Tables Vol C Tables 4.2.6.8 and 6.1.1.4'

loop_
_geom_angle_atom_site_label_1
_geom_angle_atom_site_label_2
_geom_angle_atom_site_label_3
_geom_angle
_geom_angle_site_symmetry_3
O1 Eu1 N1 73.12(7) .
O1 Eu1 N2 122.63(7) .
N1 Eu1 N2 64.15(7) .
O1 Eu1 N3 144.68(7) .
N1 Eu1 N3 128.21(7) .
N2 Eu1 N3 64.41(7) .
O1 Eu1 Cl3 77.02(5) .
N1 Eu1 Cl3 148.43(6) .
N2 Eu1 Cl3 144.58(5) .
N3 Eu1 Cl3 82.79(5) .
O1 Eu1 Cl1 72.80(6) .
N1 Eu1 Cl1 93.96(6) .
N2 Eu1 Cl1 73.88(5) .
N3 Eu1 Cl1 77.46(5) .
Cl3 Eu1 Cl1 86.79(2) .
O1 Eu1 Cl2 140.72(5) .
N1 Eu1 Cl2 87.88(6) .
N2 Eu1 Cl2 74.88(5) .
N3 Eu1 Cl2 73.53(5) .
Cl3 Eu1 Cl2 109.61(3) .
Cl1 Eu1 Cl2 144.17(2) .
O1 Eu1 Cl2 73.19(6) 2_565
N1 Eu1 Cl2 80.88(6) 2_565
N2 Eu1 Cl2 130.72(5) 2_565
N3 Eu1 Cl2 131.78(5) 2_565
Cl3 Eu1 Cl2 80.90(2) 2_565
Cl1 Eu1 Cl2 145.62(2) 2_565
Cl2 Eu1 Cl2 69.99(2) 2_565
Eu1 Cl2 Eu1 110.01(2) 2_565
C1 N1 C5 117.2(2) .
C1 N1 Eu1 121.27(19) .
C5 N1 Eu1 121.41(17) .
C10 N2 C6 118.3(2) .
C10 N2 Eu1 120.70(17) .
C6 N2 Eu1 120.96(17) .
C15 N3 C11 117.5(2) .
C15 N3 Eu1 122.65(19) .
C11 N3 Eu1 119.34(17) .
N1 C1 C2 123.8(3) .
N1 C1 H1 118.1 .
C2 C1 H1 118.1 .
C13 C12 C11 120.0(3) .
C13 C12 H12 120.0 .
C11 C12 H12 120.0 .
N3 C11 C12 121.6(3) .
N3 C11 C10 117.0(2) .
C12 C11 C10 121.4(2) .
N1 C5 C4 121.8(3) .
N1 C5 C6 116.5(2) .
C4 C5 C6 121.8(2) .
N2 C10 C9 122.3(3) .
N2 C10 C11 117.2(2) .
C9 C10 C11 120.5(2) .
N2 C6 C7 122.1(3) .
N2 C6 C5 116.7(2) .
C7 C6 C5 121.2(2) .
C8 C9 C10 118.6(3) .
C8 C9 H9 120.7 .
C10 C9 H9 120.7 .
C8 C7 C6 118.7(3) .
C8 C7 H7 120.7 .
C6 C7 H7 120.7 .
N3 C15 C14 123.3(3) .
N3 C15 H15 118.3 .
C14 C15 H15 118.3 .
C7 C8 C9 120.0(3) .
C7 C8 H8 120.0 .
C9 C8 H8 120.0 .
C13 C14 C15 118.6(3) .
C13 C14 H14 120.7 .
C15 C14 H14 120.7 .
C3 C2 C1 118.6(3) .
C3 C2 H2 120.7 .
C1 C2 H2 120.7 .
C14 C13 C12 118.7(3) .
C14 C13 H13 120.6 .
C12 C13 H13 120.6 .
C2 C3 C4 119.0(3) .
C2 C3 H3 120.5 .
C4 C3 H3 120.5 .
Eu1 O1 H1W 115(3) .
Eu1 O1 H2W 114(3) .
H1W O1 H2W 114(4) .
C3 C4 C5 119.6(3) .
C3 C4 H4 120.2 .
C5 C4 H4 120.2 .

loop_
_geom_bond_atom_site_label_1
_geom_bond_atom_site_label_2
_geom_bond_distance
_geom_bond_site_symmetry_2
Eu1 O1 2.479(2) .
Eu1 N1 2.534(2) .
Eu1 N2 2.541(2) .
Eu1 N3 2.563(2) .
Eu1 Cl3 2.6879(7) .
Eu1 Cl1 2.7335(6) .
Eu1 Cl2 2.7916(7) .
Eu1 Cl2 2.8321(7) 2_565
Cl2 Eu1 2.8321(7) 2_565
N1 C1 1.345(4) .
N1 C5 1.350(3) .
N2 C10 1.344(3) .
N2 C6 1.355(3) .
N3 C15 1.342(4) .
N3 C11 1.348(3) .
C1 C2 1.378(4) .
C1 H1 0.9300 .
C12 C13 1.373(4) .
C12 C11 1.392(4) .
C12 H12 0.9300 .
C11 C10 1.487(4) .
C5 C4 1.393(4) .
C5 C6 1.483(4) .
C10 C9 1.395(4) .
C6 C7 1.393(4) .
C9 C8 1.379(4) .
C9 H9 0.9300 .
C7 C8 1.376(4) .
C7 H7 0.9300 .
C15 C14 1.391(4) .
C15 H15 0.9300 .
C8 H8 0.9300 .
C14 C13 1.371(5) .
C14 H14 0.9300 .
C2 C3 1.372(5) .
C2 H2 0.9300 .
C13 H13 0.9300 .
C3 C4 1.374(4) .
C3 H3 0.9300 .
O1 H1W 0.95(5) .
O1 H2W 0.75(4) .
C4 H4 0.9300 .
